data_7028868
loop_
_publ_author_name
'Ai, Pengfei'
'Danopoulos, Andreas A.'
'Braunstein, Pierre'

_publ_section_title
;
 Non-symmetric diphosphines based on the imidazole scaffold: an unusual
 group interchange involving Pd-CH3 and (imidazole)P-Ph cleavage.
;
_journal_issue 5
_journal_name_full 'Dalton transactions (Cambridge, England : 2003)'
_journal_page_first 1957
_journal_page_last 1960
_journal_paper_doi 10.1039/c3dt53025f
_journal_volume 43
_journal_year 2014
_chemical_formula_moiety 'C23 H30 N2 P2'
_chemical_formula_sum 'C23 H30 N2 P2'
_chemical_formula_weight 396.43
_chemical_name_systematic
;
 ?
;
_space_group_IT_number 9
_symmetry_cell_setting monoclinic
_symmetry_space_group_name_Hall 'C -2yc'
_symmetry_space_group_name_H-M 'C 1 c 1'
_atom_sites_solution_hydrogens geom
_atom_sites_solution_primary direct
_atom_sites_solution_secondary difmap
_audit_creation_method SHELXL-97
_cell_angle_alpha 90.00
_cell_angle_beta 121.1790(10)
_cell_angle_gamma 90.00
_cell_formula_units_Z 4
_cell_length_a 17.4036(7)
_cell_length_b 9.2806(3)
_cell_length_c 16.0476(6)
_cell_measurement_reflns_used 6408
_cell_measurement_temperature 173(2)
_cell_measurement_theta_max 31.92
_cell_measurement_theta_min 2.59
_cell_volume 2217.55(14)
_computing_cell_refinement 'Bruker SAINT'
_computing_data_collection 'Bruker APEX2'
_computing_data_reduction 'Bruker SAINT'
_computing_molecular_graphics 'Bruker SHELXTL'
_computing_publication_material 'Bruker SHELXTL'
_computing_structure_refinement 'SHELXL-97 (Sheldrick, 2008)'
_computing_structure_solution 'SHELXS-97 (Sheldrick, 2008)'
_diffrn_ambient_temperature 173(2)
_diffrn_measured_fraction_theta_full 0.998
_diffrn_measured_fraction_theta_max 0.998
_diffrn_measurement_device_type 'Bruker APEX-II CCD'
_diffrn_measurement_method '\f and \w scans'
_diffrn_radiation_monochromator graphite
_diffrn_radiation_source 'fine-focus sealed tube'
_diffrn_radiation_type MoK\a
_diffrn_radiation_wavelength 0.71073
_diffrn_reflns_av_R_equivalents 0.0213
_diffrn_reflns_av_sigmaI/netI 0.0323
_diffrn_reflns_limit_h_max 25
_diffrn_reflns_limit_h_min -24
_diffrn_reflns_limit_k_max 10
_diffrn_reflns_limit_k_min -13
_diffrn_reflns_limit_l_max 23
_diffrn_reflns_limit_l_min -23
_diffrn_reflns_number 14989
_diffrn_reflns_theta_full 32.06
_diffrn_reflns_theta_max 32.06
_diffrn_reflns_theta_min 2.59
_exptl_absorpt_coefficient_mu 0.206
_exptl_absorpt_correction_T_max 0.9599
_exptl_absorpt_correction_T_min 0.9370
_exptl_absorpt_correction_type multi-scan
_exptl_absorpt_process_details sadabs
_exptl_crystal_colour colourless
_exptl_crystal_density_diffrn 1.187
_exptl_crystal_density_method 'not measured'
_exptl_crystal_description prism
_exptl_crystal_F_000 848
_exptl_crystal_size_max 0.32
_exptl_crystal_size_mid 0.25
_exptl_crystal_size_min 0.20
_refine_diff_density_max 0.352
_refine_diff_density_min -0.180
_refine_diff_density_rms 0.042
_refine_ls_abs_structure_details 'Flack H D (1983), Acta Cryst. A39, 876-881'
_refine_ls_abs_structure_Flack 0.06(5)
_refine_ls_extinction_method none
_refine_ls_goodness_of_fit_ref 1.058
_refine_ls_hydrogen_treatment constr
_refine_ls_matrix_type full
_refine_ls_number_parameters 250
_refine_ls_number_reflns 7200
_refine_ls_number_restraints 2
_refine_ls_restrained_S_all 1.058
_refine_ls_R_factor_all 0.0425
_refine_ls_R_factor_gt 0.0338
_refine_ls_shift/su_max 0.001
_refine_ls_shift/su_mean 0.000
_refine_ls_structure_factor_coef Fsqd
_refine_ls_weighting_details 'calc w=1/[\s^2^(Fo^2^)+(0.0427P)^2^+0.2885P] where P=(Fo^2^+2Fc^2^)/3'
_refine_ls_weighting_scheme calc
_refine_ls_wR_factor_gt 0.0762
_refine_ls_wR_factor_ref 0.0805
_reflns_number_gt 6466
_reflns_number_total 7200
_reflns_threshold_expression I>2\s(I)
_cod_data_source_file c3dt53025f.txt
_cod_data_source_block pbad130430_L1
_cod_depositor_comments
;
The following automatic conversions were performed:

'_symmetry_cell_setting' value 'Monoclinic' changed to 'monoclinic'
according to
/usr/data/users/saulius/automatic-downloads/current/RSC/lib/dictionaries/cif_core.dic
dictionary named 'cif_core.dic' version 2.4.2 from 2011-04-26.

Automatic conversion script
Id: cif_fix_values 2281 2013-09-26 08:29:07Z andrius 
;
_cod_original_sg_symbol_H-M 'C c'
_cod_database_code 7028868

loop_
_symmetry_equiv_pos_as_xyz
'x, y, z'
'x, -y, z+1/2'
'x+1/2, y+1/2, z'
'x+1/2, -y+1/2, z+1/2'

loop_
_atom_site_label
_atom_site_type_symbol
_atom_site_fract_x
_atom_site_fract_y
_atom_site_fract_z
_atom_site_U_iso_or_equiv
_atom_site_adp_type
_atom_site_occupancy
_atom_site_symmetry_multiplicity
_atom_site_calc_flag
_atom_site_refinement_flags
C1 C 0.02360(9) 0.73893(13) 0.44169(9) 0.0196(2) Uani 1 1 d .
C2 C -0.08288(10) 0.79345(17) 0.47277(11) 0.0273(3) Uani 1 1 d .
H2 H -0.1238 0.8437 0.4847 0.033 Uiso 1 1 calc R
C3 C -0.07358(10) 0.64919(17) 0.47176(11) 0.0300(3) Uani 1 1 d .
H3 H -0.1079 0.5809 0.4830 0.036 Uiso 1 1 calc R
C4 C -0.09423(10) 1.10701(15) 0.34076(11) 0.0266(3) Uani 1 1 d .
C5 C -0.08929(13) 1.0459(2) 0.25451(12) 0.0360(4) Uani 1 1 d .
H5A H -0.0891 0.9404 0.2570 0.054 Uiso 1 1 calc R
H5B H -0.0342 1.0796 0.2584 0.054 Uiso 1 1 calc R
H5C H -0.1415 1.0787 0.1932 0.054 Uiso 1 1 calc R
C6 C -0.08503(14) 1.27151(17) 0.34096(16) 0.0410(4) Uani 1 1 d .
H6A H -0.1328 1.3106 0.2787 0.061 Uiso 1 1 calc R
H6B H -0.0264 1.2963 0.3500 0.061 Uiso 1 1 calc R
H6C H -0.0899 1.3127 0.3943 0.061 Uiso 1 1 calc R
C7 C -0.18565(11) 1.0682(2) 0.32692(13) 0.0374(4) Uani 1 1 d .
H7A H -0.2335 1.1104 0.2660 0.056 Uiso 1 1 calc R
H7B H -0.1895 1.1062 0.3816 0.056 Uiso 1 1 calc R
H7C H -0.1924 0.9632 0.3243 0.056 Uiso 1 1 calc R
C8 C 0.02388(11) 1.11253(16) 0.56587(11) 0.0290(3) Uani 1 1 d .
C9 C 0.08111(14) 1.0065(2) 0.64814(13) 0.0432(4) Uani 1 1 d .
H9A H 0.0991 1.0514 0.7110 0.065 Uiso 1 1 calc R
H9B H 0.1348 0.9810 0.6462 0.065 Uiso 1 1 calc R
H9C H 0.0461 0.9194 0.6400 0.065 Uiso 1 1 calc R
C10 C -0.06016(13) 1.1502(2) 0.56942(14) 0.0402(4) Uani 1 1 d .
H10A H -0.0968 1.0635 0.5564 0.060 Uiso 1 1 calc R
H10B H -0.0951 1.2234 0.5201 0.060 Uiso 1 1 calc R
H10C H -0.0422 1.1877 0.6341 0.060 Uiso 1 1 calc R
C11 C 0.08020(14) 1.2509(2) 0.58423(15) 0.0432(4) Uani 1 1 d .
H11A H 0.0955 1.2928 0.6471 0.065 Uiso 1 1 calc R
H11B H 0.0453 1.3207 0.5322 0.065 Uiso 1 1 calc R
H11C H 0.1354 1.2269 0.5851 0.065 Uiso 1 1 calc R
C12 C 0.20473(9) 0.81229(14) 0.52695(10) 0.0216(2) Uani 1 1 d .
C13 C 0.21962(11) 0.75902(16) 0.61529(12) 0.0286(3) Uani 1 1 d .
H13 H 0.1800 0.6891 0.6157 0.034 Uiso 1 1 calc R
C14 C 0.29231(11) 0.80762(18) 0.70300(11) 0.0330(3) Uani 1 1 d .
H14 H 0.3018 0.7709 0.7629 0.040 Uiso 1 1 calc R
C15 C 0.35062(11) 0.90901(17) 0.70331(12) 0.0333(3) Uani 1 1 d .
H15 H 0.4006 0.9410 0.7632 0.040 Uiso 1 1 calc R
C16 C 0.33597(11) 0.96354(19) 0.61628(13) 0.0361(3) Uani 1 1 d .
H16 H 0.3756 1.0340 0.6164 0.043 Uiso 1 1 calc R
C17 C 0.26357(10) 0.91598(16) 0.52838(11) 0.0283(3) Uani 1 1 d .
H17 H 0.2540 0.9543 0.4688 0.034 Uiso 1 1 calc R
C18 C 0.12822(9) 0.57372(16) 0.39149(10) 0.0222(3) Uani 1 1 d .
C19 C 0.18306(11) 0.47722(16) 0.46597(12) 0.0297(3) Uani 1 1 d .
H19 H 0.2127 0.5078 0.5320 0.036 Uiso 1 1 calc R
C20 C 0.19437(11) 0.33751(17) 0.44401(13) 0.0349(3) Uani 1 1 d .
H20 H 0.2319 0.2730 0.4951 0.042 Uiso 1 1 calc R
C21 C 0.15160(12) 0.29092(18) 0.34848(14) 0.0377(4) Uani 1 1 d .
H21 H 0.1593 0.1946 0.3341 0.045 Uiso 1 1 calc R
C22 C 0.09788(12) 0.38416(19) 0.27434(13) 0.0366(4) Uani 1 1 d .
H22 H 0.0687 0.3526 0.2086 0.044 Uiso 1 1 calc R
C23 C 0.08626(10) 0.52549(17) 0.29580(11) 0.0275(3) Uani 1 1 d .
H23 H 0.0491 0.5895 0.2442 0.033 Uiso 1 1 calc R
N1 N -0.02101(8) 0.85444(12) 0.45296(8) 0.0208(2) Uani 1 1 d .
N2 N -0.00723(9) 0.61432(13) 0.45207(10) 0.0265(2) Uani 1 1 d .
P1 P 0.00974(2) 1.03468(3) 0.45044(2) 0.02055(7) Uani 1 1 d .
P2 P 0.10830(2) 0.76359(4) 0.40800(2) 0.02006(7) Uani 1 1 d .

loop_
_atom_site_aniso_label
_atom_site_aniso_U_11
_atom_site_aniso_U_22
_atom_site_aniso_U_33
_atom_site_aniso_U_23
_atom_site_aniso_U_13
_atom_site_aniso_U_12
C1 0.0199(6) 0.0175(6) 0.0212(6) 0.0003(5) 0.0106(5) 0.0010(4)
C2 0.0276(7) 0.0276(7) 0.0349(8) 0.0003(6) 0.0219(6) -0.0011(5)
C3 0.0322(7) 0.0268(7) 0.0368(8) 0.0022(6) 0.0221(7) -0.0058(6)
C4 0.0289(7) 0.0207(6) 0.0300(7) 0.0046(5) 0.0152(6) 0.0022(5)
C5 0.0378(9) 0.0403(10) 0.0271(8) 0.0016(7) 0.0148(7) -0.0022(7)
C6 0.0476(10) 0.0220(7) 0.0501(10) 0.0107(7) 0.0230(8) 0.0042(7)
C7 0.0265(7) 0.0371(9) 0.0469(10) 0.0086(7) 0.0179(7) 0.0051(6)
C8 0.0362(8) 0.0261(7) 0.0310(7) -0.0039(6) 0.0219(7) 0.0007(6)
C9 0.0547(11) 0.0425(10) 0.0277(8) -0.0016(7) 0.0179(8) 0.0088(8)
C10 0.0487(10) 0.0395(9) 0.0473(10) -0.0075(7) 0.0355(9) 0.0025(7)
C11 0.0531(11) 0.0366(9) 0.0468(10) -0.0199(8) 0.0308(9) -0.0139(8)
C12 0.0214(6) 0.0182(6) 0.0252(6) -0.0001(5) 0.0120(5) 0.0033(5)
C13 0.0325(8) 0.0258(7) 0.0262(7) 0.0016(5) 0.0143(6) 0.0001(6)
C14 0.0380(8) 0.0292(8) 0.0237(7) 0.0004(6) 0.0102(6) 0.0061(6)
C15 0.0283(7) 0.0277(7) 0.0297(7) -0.0076(6) 0.0050(6) 0.0048(6)
C16 0.0284(8) 0.0325(8) 0.0413(9) -0.0045(7) 0.0137(7) -0.0070(6)
C17 0.0270(7) 0.0266(7) 0.0320(7) 0.0005(6) 0.0158(6) -0.0018(5)
C18 0.0225(6) 0.0206(6) 0.0270(6) -0.0008(5) 0.0152(5) 0.0009(5)
C19 0.0315(7) 0.0266(7) 0.0295(7) 0.0011(6) 0.0148(6) 0.0057(6)
C20 0.0354(8) 0.0252(7) 0.0465(9) 0.0038(7) 0.0229(7) 0.0087(6)
C21 0.0405(9) 0.0254(7) 0.0545(10) -0.0082(7) 0.0298(8) 0.0011(6)
C22 0.0388(9) 0.0336(9) 0.0381(9) -0.0118(7) 0.0204(7) -0.0034(7)
C23 0.0271(7) 0.0291(7) 0.0259(7) -0.0013(6) 0.0135(6) 0.0004(5)
N1 0.0229(5) 0.0173(5) 0.0270(5) 0.0013(4) 0.0165(5) 0.0010(4)
N2 0.0305(7) 0.0188(5) 0.0326(6) 0.0022(5) 0.0181(5) -0.0008(4)
P1 0.02354(16) 0.01620(15) 0.02625(16) -0.00031(13) 0.01596(13) 0.00017(12)
P2 0.02102(15) 0.01933(16) 0.02088(14) 0.00172(13) 0.01159(12) 0.00119(13)

loop_
_atom_type_symbol
_atom_type_description
_atom_type_scat_dispersion_real
_atom_type_scat_dispersion_imag
_atom_type_scat_source
C C 0.0033 0.0016 'International Tables Vol C Tables 4.2.6.8 and 6.1.1.4'
H H 0.0000 0.0000 'International Tables Vol C Tables 4.2.6.8 and 6.1.1.4'
N N 0.0061 0.0033 'International Tables Vol C Tables 4.2.6.8 and 6.1.1.4'
P P 0.1023 0.0942 'International Tables Vol C Tables 4.2.6.8 and 6.1.1.4'

loop_
_geom_angle_atom_site_label_1
_geom_angle_atom_site_label_2
_geom_angle_atom_site_label_3
_geom_angle
N2 C1 N1 111.60(11)
N2 C1 P2 126.09(10)
N1 C1 P2 122.16(9)
C3 C2 N1 106.80(12)
C3 C2 H2 126.6
N1 C2 H2 126.6
C2 C3 N2 110.73(12)
C2 C3 H3 124.6
N2 C3 H3 124.6
C7 C4 C6 109.49(14)
C7 C4 C5 108.70(14)
C6 C4 C5 108.31(14)
C7 C4 P1 118.46(11)
C6 C4 P1 107.74(12)
C5 C4 P1 103.64(11)
C4 C5 H5A 109.5
C4 C5 H5B 109.5
H5A C5 H5B 109.5
C4 C5 H5C 109.5
H5A C5 H5C 109.5
H5B C5 H5C 109.5
C4 C6 H6A 109.5
C4 C6 H6B 109.5
H6A C6 H6B 109.5
C4 C6 H6C 109.5
H6A C6 H6C 109.5
H6B C6 H6C 109.5
C4 C7 H7A 109.5
C4 C7 H7B 109.5
H7A C7 H7B 109.5
C4 C7 H7C 109.5
H7A C7 H7C 109.5
H7B C7 H7C 109.5
C9 C8 C10 108.78(14)
C9 C8 C11 107.70(16)
C10 C8 C11 109.02(14)
C9 C8 P1 107.31(11)
C10 C8 P1 118.87(12)
C11 C8 P1 104.65(10)
C8 C9 H9A 109.5
C8 C9 H9B 109.5
H9A C9 H9B 109.5
C8 C9 H9C 109.5
H9A C9 H9C 109.5
H9B C9 H9C 109.5
C8 C10 H10A 109.5
C8 C10 H10B 109.5
H10A C10 H10B 109.5
C8 C10 H10C 109.5
H10A C10 H10C 109.5
H10B C10 H10C 109.5
C8 C11 H11A 109.5
C8 C11 H11B 109.5
H11A C11 H11B 109.5
C8 C11 H11C 109.5
H11A C11 H11C 109.5
H11B C11 H11C 109.5
C13 C12 C17 118.63(13)
C13 C12 P2 124.12(11)
C17 C12 P2 117.13(10)
C12 C13 C14 120.43(15)
C12 C13 H13 119.8
C14 C13 H13 119.8
C15 C14 C13 120.33(15)
C15 C14 H14 119.8
C13 C14 H14 119.8
C16 C15 C14 119.71(15)
C16 C15 H15 120.1
C14 C15 H15 120.1
C15 C16 C17 120.42(15)
C15 C16 H16 119.8
C17 C16 H16 119.8
C16 C17 C12 120.47(14)
C16 C17 H17 119.8
C12 C17 H17 119.8
C23 C18 C19 118.25(14)
C23 C18 P2 115.91(11)
C19 C18 P2 125.82(11)
C20 C19 C18 120.38(15)
C20 C19 H19 119.8
C18 C19 H19 119.8
C21 C20 C19 120.64(16)
C21 C20 H20 119.7
C19 C20 H20 119.7
C22 C21 C20 119.86(15)
C22 C21 H21 120.1
C20 C21 H21 120.1
C21 C22 C23 119.89(16)
C21 C22 H22 120.1
C23 C22 H22 120.1
C18 C23 C22 120.97(15)
C18 C23 H23 119.5
C22 C23 H23 119.5
C1 N1 C2 105.46(11)
C1 N1 P1 122.17(9)
C2 N1 P1 132.16(10)
C1 N2 C3 105.39(11)
N1 P1 C4 101.77(6)
N1 P1 C8 103.19(6)
C4 P1 C8 110.92(7)
C1 P2 C12 99.61(6)
C1 P2 C18 99.40(6)
C12 P2 C18 104.31(6)

loop_
_geom_bond_atom_site_label_1
_geom_bond_atom_site_label_2
_geom_bond_distance
C1 N2 1.3212(17)
C1 N1 1.3893(16)
C1 P2 1.8282(12)
C2 C3 1.350(2)
C2 N1 1.3912(17)
C2 H2 0.9500
C3 N2 1.3842(19)
C3 H3 0.9500
C4 C7 1.531(2)
C4 C6 1.535(2)
C4 C5 1.539(2)
C4 P1 1.8776(15)
C5 H5A 0.9800
C5 H5B 0.9800
C5 H5C 0.9800
C6 H6A 0.9800
C6 H6B 0.9800
C6 H6C 0.9800
C7 H7A 0.9800
C7 H7B 0.9800
C7 H7C 0.9800
C8 C9 1.530(2)
C8 C10 1.533(2)
C8 C11 1.549(2)
C8 P1 1.8820(15)
C9 H9A 0.9800
C9 H9B 0.9800
C9 H9C 0.9800
C10 H10A 0.9800
C10 H10B 0.9800
C10 H10C 0.9800
C11 H11A 0.9800
C11 H11B 0.9800
C11 H11C 0.9800
C12 C13 1.393(2)
C12 C17 1.3967(19)
C12 P2 1.8296(14)
C13 C14 1.393(2)
C13 H13 0.9500
C14 C15 1.382(2)
C14 H14 0.9500
C15 C16 1.379(3)
C15 H15 0.9500
C16 C17 1.390(2)
C16 H16 0.9500
C17 H17 0.9500
C18 C23 1.389(2)
C18 C19 1.400(2)
C18 P2 1.8413(15)
C19 C20 1.384(2)
C19 H19 0.9500
C20 C21 1.382(3)
C20 H20 0.9500
C21 C22 1.374(3)
C21 H21 0.9500
C22 C23 1.397(2)
C22 H22 0.9500
C23 H23 0.9500
N1 P1 1.7631(12)

loop_
_geom_torsion_atom_site_label_1
_geom_torsion_atom_site_label_2
_geom_torsion_atom_site_label_3
_geom_torsion_atom_site_label_4
_geom_torsion
N1 C2 C3 N2 0.14(18)
C17 C12 C13 C14 -0.6(2)
P2 C12 C13 C14 -176.54(12)
C12 C13 C14 C15 -0.2(2)
C13 C14 C15 C16 0.8(2)
C14 C15 C16 C17 -0.7(3)
C15 C16 C17 C12 -0.1(2)
C13 C12 C17 C16 0.7(2)
P2 C12 C17 C16 176.95(12)
C23 C18 C19 C20 -0.3(2)
P2 C18 C19 C20 -178.43(12)
C18 C19 C20 C21 -0.2(2)
C19 C20 C21 C22 0.6(3)
C20 C21 C22 C23 -0.4(3)
C19 C18 C23 C22 0.5(2)
P2 C18 C23 C22 178.80(12)
C21 C22 C23 C18 -0.1(2)
N2 C1 N1 C2 0.69(16)
P2 C1 N1 C2 176.65(10)
N2 C1 N1 P1 176.11(10)
P2 C1 N1 P1 -7.93(16)
C3 C2 N1 C1 -0.48(16)
C3 C2 N1 P1 -175.25(11)
N1 C1 N2 C3 -0.60(16)
P2 C1 N2 C3 -176.37(11)
C2 C3 N2 C1 0.28(18)
C1 N1 P1 C4 117.09(11)
C2 N1 P1 C4 -68.87(15)
C1 N1 P1 C8 -127.85(11)
C2 N1 P1 C8 46.18(15)
C7 C4 P1 N1 43.73(13)
C6 C4 P1 N1 168.62(11)
C5 C4 P1 N1 -76.73(10)
C7 C4 P1 C8 -65.50(14)
C6 C4 P1 C8 59.39(13)
C5 C4 P1 C8 174.05(10)
C9 C8 P1 N1 47.50(13)
C10 C8 P1 N1 -76.33(14)
C11 C8 P1 N1 161.74(12)
C9 C8 P1 C4 155.80(12)
C10 C8 P1 C4 31.97(15)
C11 C8 P1 C4 -89.96(13)
N2 C1 P2 C12 -104.49(13)
N1 C1 P2 C12 80.15(12)
N2 C1 P2 C18 1.89(13)
N1 C1 P2 C18 -173.46(11)
C13 C12 P2 C1 32.91(13)
C17 C12 P2 C1 -143.10(11)
C13 C12 P2 C18 -69.46(13)
C17 C12 P2 C18 114.53(11)
C23 C18 P2 C1 101.19(11)
C19 C18 P2 C1 -80.61(13)
C23 C18 P2 C12 -156.28(11)
C19 C18 P2 C12 21.92(14)
